data_2007718
loop_
_publ_author_name
'Vittal, Jagadese J.'
'Cao, Shu-Geng'
'Goh, Swee-Hock'
'Tan, Goek-Kheng'
'Sim, Keng-Yeow'

_publ_section_title
;
 Three Novel Isomeric Pyranocoumarins from <i>Calophyllum
 teysmannii</i>: Calanone, Isocalanone and Teysmanone A
;
_journal_issue 10
_journal_name_full 'Acta Crystallographica Section C'
_journal_page_first 1536
_journal_page_last 1540
_journal_paper_doi 10.1107/S0108270198005691
_journal_volume 54
_journal_year 1998
_chemical_formula_moiety 'C27 H20 O5'
_chemical_formula_sum 'C27 H20 O5'
_chemical_formula_weight 424.452
_chemical_name_common calanone
_chemical_name_systematic
;
 ?
;
_space_group_IT_number 43
_symmetry_cell_setting orthorhombic
_symmetry_space_group_name_Hall 'F 2 -2d'
_symmetry_space_group_name_H-M 'F d d 2'
_audit_creation_method SHELXL
_cell_angle_alpha 90.00
_cell_angle_beta 90.00
_cell_angle_gamma 90.00
_cell_formula_units_Z 16
_cell_length_a 22.7727(4)
_cell_length_b 38.3529(7)
_cell_length_c 9.6310(2)
_cell_measurement_reflns_used 8192
_cell_measurement_temperature 297(2)
_cell_measurement_theta_max 27.01
_cell_measurement_theta_min 2.08
_cell_volume 8411.7(3)
_computing_cell_refinement 'SAINT (Siemens, 1996a)'
_computing_data_collection 'SMART (Siemens, 1996a)'
_computing_data_reduction SAINT
_computing_molecular_graphics SHELXTL
_computing_publication_material SHELXTL
_computing_structure_refinement 'SHELXTL (Siemens, 1996b)'
_computing_structure_solution 'SHELXS86 (Sheldrick, 1990)'
_diffrn_ambient_temperature 297(2)
_diffrn_measurement_device 'Siemens SMART CCD'
_diffrn_measurement_method 'frames and \w scans'
_diffrn_radiation_monochromator graphite
_diffrn_radiation_source 'normal-focus sealed tube'
_diffrn_radiation_type MoK\a
_diffrn_radiation_wavelength 0.71073
_diffrn_reflns_av_R_equivalents 0.024
_diffrn_reflns_av_sigmaI/netI 0.0289
_diffrn_reflns_limit_h_max 14
_diffrn_reflns_limit_h_min -29
_diffrn_reflns_limit_k_max 49
_diffrn_reflns_limit_k_min -49
_diffrn_reflns_limit_l_max 12
_diffrn_reflns_limit_l_min -12
_diffrn_reflns_number 11465
_diffrn_reflns_theta_max 27.91
_diffrn_reflns_theta_min 2.08
_exptl_absorpt_coefficient_mu 0.092
_exptl_absorpt_correction_T_max 0.977
_exptl_absorpt_correction_T_min 0.715
_exptl_absorpt_correction_type 'empirical (SADABS; Sheldrick, 1996)'
_exptl_crystal_colour yellow
_exptl_crystal_density_diffrn 1.341
_exptl_crystal_density_method 'not measured'
_exptl_crystal_description 'Cut large rock'
_exptl_crystal_F_000 3552
_exptl_crystal_size_max 0.38
_exptl_crystal_size_mid 0.32
_exptl_crystal_size_min 0.28
_refine_diff_density_max 0.147
_refine_diff_density_min -0.129
_refine_ls_abs_structure_details 'Flack (1983)'
_refine_ls_abs_structure_Flack 0.5(8)
_refine_ls_extinction_coef 0.00154(8)
_refine_ls_extinction_method SHELXTL
_refine_ls_goodness_of_fit_all 1.036
_refine_ls_goodness_of_fit_obs 1.047
_refine_ls_hydrogen_treatment
;
The positional and isotropic thermal parameters of the hydroxyl H atom were
refined in the least-squares cycles.
;
_refine_ls_matrix_type full
_refine_ls_number_parameters 294
_refine_ls_number_reflns 4141
_refine_ls_number_restraints 1
_refine_ls_restrained_S_all 1.036
_refine_ls_restrained_S_obs 1.047
_refine_ls_R_factor_all 0.039
_refine_ls_R_factor_obs 0.034
_refine_ls_shift/esd_max 0.000
_refine_ls_shift/esd_mean 0.000
_refine_ls_structure_factor_coef Fsqd
_refine_ls_weighting_details 'w = 1/[\s^2^(Fo^2^)+(0.0370P)^2^+4.7806P] where P = (Fo^2^+2Fc^2^)/3'
_refine_ls_weighting_scheme calc
_refine_ls_wR_factor_all 0.084
_refine_ls_wR_factor_obs 0.081
_reflns_number_observed 3757
_reflns_number_total 4141
_reflns_observed_criterion I>2\s(I)
_cod_data_source_file de1085.cif
_cod_data_source_block 1
_cod_depositor_comments
;
The following automatic conversions were performed:
'_symmetry_cell_setting' value 'Orthorhombic' changed to 'orthorhombic'
according to '/home/saulius/struct/CIF-dictionaries/cif_core.dic'
dictionary named 'cif_core.dic' version 2.4.1 from 2010-06-29.

Automatic conversion script
Id: cif_fix_enum 1527 2010-12-29 10:47:43Z saulius 

The following automatic conversions were performed:

'_symmetry_cell_setting' value 'Orthorhombic' changed to
'orthorhombic' according to
/home/saulius/struct/CIF-dictionaries/cif_core.dic dictionary named
'cif_core.dic' version 2.4.1 from 2010-06-29.

Automatic conversion script
Id: cif_fix_values 1715 2011-07-08 13:25:40Z adriana 

The following automatic conversions were performed:

'_refine_ls_weighting_scheme' value 'calc w =
1/[\s^2^(Fo^2^)+(0.0370P)^2^+4.7806P] where P = (Fo^2^+2Fc^2^)/3' was
changed to 'calc'. New tag '_refine_ls_weighting_details' was
created. The value of the new tag was set to 'w =
1/[\s^2^(Fo^2^)+(0.0370P)^2^+4.7806P] where P = (Fo^2^+2Fc^2^)/3'.

Automatic conversion script
Id: cif_fix_values 3143 2015-03-26 13:38:13Z robertas 
;
_cod_database_code 2007718

loop_
_symmetry_equiv_pos_as_xyz
'x, y, z'
'-x, -y, z'
'x+1/4, -y+1/4, z+1/4'
'-x+1/4, y+1/4, z+1/4'
'x, y+1/2, z+1/2'
'-x, -y+1/2, z+1/2'
'x+1/4, -y+3/4, z+3/4'
'-x+1/4, y+3/4, z+3/4'
'x+1/2, y, z+1/2'
'-x+1/2, -y, z+1/2'
'x+3/4, -y+1/4, z+3/4'
'-x+3/4, y+1/4, z+3/4'
'x+1/2, y+1/2, z'
'-x+1/2, -y+1/2, z'
'x+3/4, -y+3/4, z+1/4'
'-x+3/4, y+3/4, z+1/4'

loop_
_atom_site_aniso_label
_atom_site_aniso_U_11
_atom_site_aniso_U_22
_atom_site_aniso_U_33
_atom_site_aniso_U_12
_atom_site_aniso_U_13
_atom_site_aniso_U_23
O1 0.0385(6) 0.0555(7) 0.0346(6) 0.0115(5) 0.0000(5) -0.0056(6)
O2 0.0657(9) 0.1224(13) 0.0433(8) 0.0376(9) 0.0128(7) -0.0020(9)
C1 0.0510(10) 0.0683(12) 0.0344(9) 0.0105(9) 0.0027(8) -0.0030(9)
C2 0.0527(10) 0.0708(12) 0.0296(9) 0.0139(9) -0.0038(8) -0.0016(8)
C3 0.0418(9) 0.0462(9) 0.0322(8) 0.0050(7) -0.0035(7) -0.0012(7)
C4 0.0334(7) 0.0388(8) 0.0337(8) 0.0037(6) -0.0033(6) -0.0023(7)
C5 0.0333(7) 0.0380(8) 0.0321(8) 0.0020(6) 0.0007(6) -0.0033(7)
C6 0.0316(7) 0.0373(8) 0.0363(8) 0.0021(6) -0.0022(6) -0.0019(7)
C7 0.0333(7) 0.0409(8) 0.0299(8) 0.0004(6) -0.0023(6) 0.0000(7)
C8 0.0320(7) 0.0406(8) 0.0334(8) 0.0016(6) -0.0007(6) -0.0034(7)
C9 0.0317(7) 0.0407(8) 0.0349(8) 0.0049(6) -0.0020(7) -0.0016(7)
C10 0.0475(9) 0.0523(10) 0.0271(8) 0.0099(7) -0.0070(7) -0.0057(7)
C11 0.0499(10) 0.0611(11) 0.0468(11) 0.0069(9) -0.0079(8) 0.0032(9)
C12 0.0477(10) 0.0772(14) 0.0610(13) 0.0065(10) -0.0122(10) -0.0088(12)
C13 0.0599(12) 0.0711(13) 0.0626(13) 0.0224(11) -0.0271(11) -0.0145(11)
C14 0.083(2) 0.0519(11) 0.0557(12) 0.0189(10) -0.0235(12) -0.0026(10)
C15 0.0649(12) 0.0503(10) 0.0468(11) 0.0048(9) -0.0126(9) 0.0000(9)
C16 0.0397(9) 0.0584(10) 0.0322(9) 0.0061(7) 0.0011(7) -0.0020(8)
C17 0.0409(9) 0.0636(11) 0.0391(10) 0.0131(8) 0.0035(7) -0.0094(9)
C18 0.0411(9) 0.0526(10) 0.0417(9) 0.0148(8) 0.0015(7) -0.0073(9)
C19 0.0481(10) 0.0675(12) 0.0597(13) 0.0199(9) -0.0067(9) -0.0050(10)
C20 0.0645(13) 0.0602(12) 0.0723(14) 0.0052(10) 0.0022(12) -0.0043(11)
O3 0.0473(7) 0.0643(8) 0.0358(6) 0.0245(6) -0.0072(5) -0.0073(6)
O4 0.0436(6) 0.0578(8) 0.0318(6) 0.0112(6) -0.0009(5) 0.0032(6)
O5 0.0426(7) 0.0652(8) 0.0437(7) 0.0133(6) -0.0020(5) 0.0116(6)
C21 0.0328(8) 0.0393(8) 0.0380(8) 0.0014(6) -0.0065(6) -0.0021(7)
C22 0.0344(8) 0.0504(9) 0.0384(9) 0.0072(7) -0.0049(7) -0.0076(8)
C23 0.0394(9) 0.0602(11) 0.0495(11) 0.0008(8) -0.0012(8) -0.0005(9)
C24 0.0507(11) 0.099(2) 0.0527(12) -0.0086(11) 0.0072(10) 0.0017(12)
C25 0.0424(11) 0.126(2) 0.0629(14) 0.0128(13) 0.0128(10) -0.021(2)
C26 0.0563(12) 0.093(2) 0.0692(15) 0.0345(12) 0.0007(11) -0.0165(15)
C27 0.0514(10) 0.0620(11) 0.0520(11) 0.0183(9) -0.0034(9) -0.0045(9)

loop_
_atom_site_label
_atom_site_fract_x
_atom_site_fract_y
_atom_site_fract_z
_atom_site_U_iso_or_equiv
_atom_site_thermal_displace_type
_atom_site_calc_flag
_atom_site_refinement_flags
_atom_site_occupancy
_atom_site_disorder_group
_atom_site_type_symbol
O1 0.06536(5) 0.02789(3) -0.12573(12) 0.0429(3) Uani d . 1 . O
O2 0.09545(7) 0.02525(5) -0.3440(2) 0.0771(5) Uani d . 1 . O
C1 0.05730(8) 0.03478(6) -0.2673(2) 0.0512(5) Uani d . 1 . C
C2 0.00256(8) 0.05141(5) -0.3031(2) 0.0511(5) Uani d . 1 . C
H2 -0.00630(8) 0.05473(5) -0.3964(2) 0.061 Uiso calc R 1 . H
C3 -0.03643(7) 0.06238(4) -0.2066(2) 0.0401(4) Uani d . 1 . C
C4 -0.02186(7) 0.05906(4) -0.0604(2) 0.0353(3) Uani d . 1 . C
C5 0.02995(6) 0.04148(4) -0.0240(2) 0.0345(3) Uani d . 1 . C
C6 0.04829(7) 0.03568(4) 0.1137(2) 0.0351(3) Uani d . 1 . C
C7 0.00910(6) 0.04690(4) 0.2200(2) 0.0347(3) Uani d . 1 . C
C8 -0.04169(7) 0.06618(4) 0.1892(2) 0.0353(3) Uani d . 1 . C
C9 -0.05528(7) 0.07311(4) 0.0519(2) 0.0357(3) Uani d . 1 . C
C10 -0.09429(8) 0.07658(5) -0.2554(2) 0.0423(4) Uani d . 1 . C
C11 -0.14541(8) 0.05766(5) -0.2337(2) 0.0526(5) Uani d . 1 . C
H11 -0.14363(8) 0.03627(5) -0.1884(2) 0.063 Uiso calc R 1 . H
C12 -0.19901(9) 0.07032(6) -0.2788(2) 0.0620(5) Uani d . 1 . C
H12 -0.23303(9) 0.05743(6) -0.2641(2) 0.074 Uiso calc R 1 . H
C13 -0.20188(10) 0.10212(6) -0.3457(2) 0.0645(6) Uani d . 1 . C
H13 -0.23797(10) 0.11095(6) -0.3742(2) 0.077 Uiso calc R 1 . H
C14 -0.15155(10) 0.12064(6) -0.3700(2) 0.0634(6) Uani d . 1 . C
H14 -0.15366(10) 0.14191(6) -0.4161(2) 0.076 Uiso calc R 1 . H
C15 -0.09718(9) 0.10802(5) -0.3266(2) 0.0540(5) Uani d . 1 . C
H15 -0.06311(9) 0.12055(5) -0.3452(2) 0.065 Uiso calc R 1 . H
C16 -0.08294(7) 0.07756(5) 0.2965(2) 0.0434(4) Uani d . 1 . C
H16 -0.07934(7) 0.06932(5) 0.3869(2) 0.052 Uiso calc R 1 . H
C17 -0.12540(8) 0.09965(5) 0.2640(2) 0.0479(4) Uani d . 1 . C
H17 -0.15302(8) 0.10553(5) 0.3312(2) 0.057 Uiso calc R 1 . H
C18 -0.13029(8) 0.11543(4) 0.1227(2) 0.0451(4) Uani d . 1 . C
C19 -0.19375(8) 0.11825(6) 0.0742(2) 0.0584(5) Uani d . 1 . C
H19A -0.19484(8) 0.12849(6) -0.0167(2) 0.088 Uiso calc R 1 . H
H19B -0.21542(8) 0.13262(6) 0.1378(2) 0.088 Uiso calc R 1 . H
H19C -0.21099(8) 0.09543(6) 0.0710(2) 0.088 Uiso calc R 1 . H
C20 -0.09875(9) 0.15012(6) 0.1152(3) 0.0657(6) Uani d . 1 . C
H20A -0.10264(9) 0.15961(6) 0.0234(3) 0.098 Uiso calc R 1 . H
H20B -0.05792(9) 0.14681(6) 0.1362(3) 0.098 Uiso calc R 1 . H
H20C -0.11569(9) 0.16595(6) 0.1812(3) 0.098 Uiso calc R 1 . H
O3 -0.10303(5) 0.09214(3) 0.01855(12) 0.0491(3) Uani d . 1 . O
O4 0.01918(5) 0.04060(3) 0.35473(12) 0.0444(3) Uani d . 1 . O
H1 0.0493(10) 0.0266(6) 0.358(2) 0.061(6) Uiso d . 1 . H
O5 0.10623(5) 0.00574(3) 0.27543(14) 0.0505(3) Uani d . 1 . O
C21 0.10359(7) 0.01837(4) 0.1571(2) 0.0367(3) Uani d . 1 . C
C22 0.15776(7) 0.01677(5) 0.0712(2) 0.0410(4) Uani d . 1 . C
C23 0.17619(8) 0.04426(5) -0.0121(2) 0.0497(4) Uani d . 1 . C
H23 0.15208(8) 0.06359(5) -0.0246(2) 0.060 Uiso calc R 1 . H
C24 0.23047(9) 0.04284(7) -0.0767(2) 0.0673(6) Uani d . 1 . C
H24 0.24270(9) 0.06119(7) -0.1327(2) 0.081 Uiso calc R 1 . H
C25 0.26659(9) 0.01421(8) -0.0580(3) 0.0770(7) Uani d . 1 . C
H25 0.30290(9) 0.01331(8) -0.1020(3) 0.092 Uiso calc R 1 . H
C26 0.24901(10) -0.01279(7) 0.0252(3) 0.0730(7) Uani d . 1 . C
H26 0.27372(10) -0.03180(7) 0.0385(3) 0.088 Uiso calc R 1 . H
C27 0.19484(9) -0.01196(6) 0.0893(2) 0.0551(5) Uani d . 1 . C
H27 0.18295(9) -0.03054(6) 0.1446(2) 0.066 Uiso calc R 1 . H

loop_
_atom_type_symbol
_atom_type_description
_atom_type_scat_dispersion_real
_atom_type_scat_dispersion_imag
_atom_type_scat_source
C C 0.0033 0.0016 'International Tables Vol C Tables 4.2.6.8 and 6.1.1.4'
H H 0.0000 0.0000 'International Tables Vol C Tables 4.2.6.8 and 6.1.1.4'
O O 0.0106 0.0060 'International Tables Vol C Tables 4.2.6.8 and 6.1.1.4'

loop_
_geom_angle_atom_site_label_1
_geom_angle_atom_site_label_2
_geom_angle_atom_site_label_3
_geom_angle
_geom_angle_publ_flag
C5 O1 C1 123.12(13) y
O2 C1 O1 116.6(2) y
O2 C1 C2 128.0(2) y
O1 C1 C2 115.42(15) y
C3 C2 C1 122.7(2) y
C2 C3 C4 119.26(15) y
C2 C3 C10 118.3(2) y
C4 C3 C10 122.41(14) y
C5 C4 C9 116.10(14) y
C5 C4 C3 118.46(14) y
C9 C4 C3 125.42(14) y
O1 C5 C4 119.89(14) y
O1 C5 C6 115.99(13) y
C4 C5 C6 124.09(14) y
C5 C6 C7 116.30(13) y
C5 C6 C21 125.99(14) y
C7 C6 C21 117.70(15) y
O4 C7 C8 116.11(14) y
O4 C7 C6 122.28(14) y
C8 C7 C6 121.58(15) y
C9 C8 C7 119.13(14) y
C9 C8 C16 118.27(14) y
C7 C8 C16 122.50(15) y
O3 C9 C8 120.81(13) y
O3 C9 C4 116.95(14) y
C8 C9 C4 122.15(13) ?
C11 C10 C15 119.2(2) ?
C11 C10 C3 120.0(2) ?
C15 C10 C3 120.7(2) ?
C12 C11 C10 120.6(2) ?
C13 C12 C11 119.9(2) ?
C14 C13 C12 119.9(2) ?
C13 C14 C15 120.8(2) ?
C10 C15 C14 119.5(2) ?
C17 C16 C8 119.6(2) y
C16 C17 C18 122.0(2) y
O3 C18 C17 109.99(13) y
O3 C18 C20 107.4(2) y
C17 C18 C20 111.4(2) y
O3 C18 C19 103.49(14) y
C17 C18 C19 112.3(2) y
C20 C18 C19 111.9(2) y
C9 O3 C18 120.22(13) y
O5 C21 C6 118.35(15) y
O5 C21 C22 117.08(14) y
C6 C21 C22 124.48(15) y
C23 C22 C27 119.2(2) ?
C23 C22 C21 122.73(15) ?
C27 C22 C21 117.6(2) ?
C24 C23 C22 119.9(2) ?
C25 C24 C23 120.3(2) ?
C26 C25 C24 120.2(2) ?
C25 C26 C27 120.4(2) ?
C26 C27 C22 120.1(2) ?

loop_
_geom_bond_atom_site_label_1
_geom_bond_atom_site_label_2
_geom_bond_site_symmetry_2
_geom_bond_distance
_geom_bond_publ_flag
O1 C5 . 1.372(2) y
O1 C1 . 1.401(2) y
O2 C1 . 1.197(2) y
C1 C2 . 1.442(3) y
C2 C3 . 1.352(2) y
C3 C4 . 1.452(2) y
C3 C10 . 1.501(2) y
C4 C5 . 1.403(2) y
C4 C9 . 1.429(2) y
C5 C6 . 1.409(2) y
C6 C7 . 1.424(2) y
C6 C21 . 1.484(2) y
C7 O4 . 1.340(2) y
C7 C8 . 1.404(2) y
C8 C9 . 1.384(2) y
C8 C16 . 1.463(2) y
C9 O3 . 1.348(2) y
C10 C11 . 1.387(3) ?
C10 C15 . 1.389(3) ?
C11 C12 . 1.383(3) ?
C12 C13 . 1.381(3) ?
C13 C14 . 1.369(3) ?
C14 C15 . 1.394(3) ?
C16 C17 . 1.323(2) y
C17 C18 . 1.493(3) y
C18 O3 . 1.480(2) y
C18 C20 . 1.514(3) y
C18 C19 . 1.522(2) y
O5 C21 . 1.240(2) y
C21 C22 . 1.487(2) y
C22 C23 . 1.390(3) ?
C22 C27 . 1.399(2) ?
C23 C24 . 1.385(3) ?
C24 C25 . 1.383(3) ?
C25 C26 . 1.369(4) ?
C26 C27 . 1.380(3) ?

loop_
_geom_torsion_atom_site_label_1
_geom_torsion_atom_site_label_2
_geom_torsion_atom_site_label_3
_geom_torsion_atom_site_label_4
_geom_torsion
C5 O1 C1 O2 170.4(2)
C5 O1 C1 C2 -11.9(3)
O2 C1 C2 C3 -177.2(2)
O1 C1 C2 C3 5.4(3)
C1 C2 C3 C4 3.2(3)
C1 C2 C3 C10 -174.9(2)
C2 C3 C4 C5 -6.0(2)
C10 C3 C4 C5 172.0(2)
C2 C3 C4 C9 172.2(2)
C10 C3 C4 C9 -9.8(3)
C1 O1 C5 C4 9.5(2)
C1 O1 C5 C6 -172.2(2)
C9 C4 C5 O1 -178.49(13)
C3 C4 C5 O1 -0.1(2)
C9 C4 C5 C6 3.4(2)
C3 C4 C5 C6 -178.3(2)
O1 C5 C6 C7 -174.44(14)
C4 C5 C6 C7 3.8(2)
O1 C5 C6 C21 4.1(2)
C4 C5 C6 C21 -177.7(2)
C5 C6 C7 O4 174.90(15)
C21 C6 C7 O4 -3.7(2)
C5 C6 C7 C8 -7.0(2)
C21 C6 C7 C8 174.36(14)
O4 C7 C8 C9 -178.93(15)
C6 C7 C8 C9 2.9(2)
O4 C7 C8 C16 -2.6(2)
C6 C7 C8 C16 179.2(2)
C7 C8 C9 O3 -178.66(14)
C16 C8 C9 O3 4.9(2)
C7 C8 C9 C4 4.9(2)
C16 C8 C9 C4 -171.53(15)
C5 C4 C9 O3 175.57(14)
C3 C4 C9 O3 -2.7(2)
C5 C4 C9 C8 -7.9(2)
C3 C4 C9 C8 173.9(2)
C2 C3 C10 C11 109.5(2)
C4 C3 C10 C11 -68.5(2)
C2 C3 C10 C15 -68.3(2)
C4 C3 C10 C15 113.7(2)
C15 C10 C11 C12 -1.8(3)
C3 C10 C11 C12 -179.6(2)
C10 C11 C12 C13 -0.2(3)
C11 C12 C13 C14 1.5(3)
C12 C13 C14 C15 -0.8(3)
C11 C10 C15 C14 2.5(3)
C3 C10 C15 C14 -179.7(2)
C13 C14 C15 C10 -1.2(3)
C9 C8 C16 C17 -13.1(2)
C7 C8 C16 C17 170.6(2)
C8 C16 C17 C18 -4.3(3)
C16 C17 C18 O3 26.4(2)
C16 C17 C18 C20 -92.5(2)
C16 C17 C18 C19 141.1(2)
C8 C9 O3 C18 20.4(2)
C4 C9 O3 C18 -163.03(14)
C17 C18 O3 C9 -34.6(2)
C20 C18 O3 C9 86.8(2)
C19 C18 O3 C9 -154.7(2)
C5 C6 C21 O5 -158.6(2)
C7 C6 C21 O5 19.9(2)
C5 C6 C21 C22 25.1(3)
C7 C6 C21 C22 -156.5(2)
O5 C21 C22 C23 -139.2(2)
C6 C21 C22 C23 37.3(2)
O5 C21 C22 C27 32.8(2)
C6 C21 C22 C27 -150.7(2)
C27 C22 C23 C24 0.4(3)
C21 C22 C23 C24 172.3(2)
C22 C23 C24 C25 -0.3(3)
C23 C24 C25 C26 -0.4(4)
C24 C25 C26 C27 1.0(4)
C25 C26 C27 C22 -0.9(3)
C23 C22 C27 C26 0.2(3)
C21 C22 C27 C26 -172.1(2)

loop_
_cod_related_entry_id
_cod_related_entry_database
_cod_related_entry_code
1 ChemSpider 4509044
